data_2004837
loop_
_publ_author_name
'Minter, D. E.'
'Hinkle, K. W.'
'Krawiec, M.'
'Watson, W. H.'

_publ_contact_author
;
      Dr Mariusz Krawiec
      Department of Chemistry
      Texas Christian University
      Fort Worth
      TX 76129
      USA
;
_publ_section_title
;
 4,4-Dibenzyl-1,4-dihydroisoquinoline
;
_journal_issue 5
_journal_name_full 'Acta Crystallographica Section C'
_journal_page_first 1236
_journal_page_last 1238
_journal_paper_doi 10.1107/S010827019501599X
_journal_volume 52
_journal_year 1996
_chemical_formula_moiety ' C23 H21 N'
_chemical_formula_sum 'C23 H21 N'
_chemical_formula_weight 311.43
_chemical_melting_point .116E-114
_chemical_name_common 4,4-Dibenzyl-1,4-dihydroisoquinoline
_chemical_name_systematic
;
4,4-Dibenzyl-1,4-dihydroisoquinoline
;
_space_group_IT_number 14
_symmetry_cell_setting monoclinic
_symmetry_space_group_name_Hall '-P 2yn'
_symmetry_space_group_name_H-M 'P 1 21/n 1'
_audit_creation_method 'PLATON <TABLE ACC> option'
_cell_angle_alpha 90
_cell_angle_beta 92.380(7)
_cell_angle_gamma 90
_cell_formula_units_Z 4
_cell_length_a 14.891(2)
_cell_length_b 7.3102(11)
_cell_length_c 16.1682(10)
_cell_measurement_reflns_used 25
_cell_measurement_temperature 295
_cell_measurement_theta_max 39.9
_cell_measurement_theta_min 34.2
_cell_volume 1758.5(4)
_computing_cell_refinement 'MSC/AFC Diffractometer Control Software'
_computing_data_collection
;MSC/AFC Diffractometer Control Software (Molecular Structure Corporation,
 1988)
;
_computing_data_reduction 'TEXSAN: PROCESS (Molecular Structure Corporation, 1985)'
_computing_molecular_graphics 'ORTEPII (Johnson, 1976), PLUTO (Motherwell & Clegg, 1978)'
_computing_publication_material 'PLATON (Spek, 1990)'
_computing_structure_refinement 'TEXSAN: LS'
_computing_structure_solution 'TEXSAN: MITHRIL (Gilmore, 1984)'
_diffrn_ambient_temperature 295
_diffrn_measurement_device 'Rigaku AFC6S'
_diffrn_measurement_method '\w/2\q scans'
_diffrn_radiation_monochromator graphite
_diffrn_radiation_source 'X-ray tube'
_diffrn_radiation_type CuK\a
_diffrn_radiation_wavelength 1.54178
_diffrn_reflns_av_R_equivalents 0.040
_diffrn_reflns_av_sigmaI/netI 0.080
_diffrn_reflns_limit_h_max 18
_diffrn_reflns_limit_h_min -4
_diffrn_reflns_limit_k_max 9
_diffrn_reflns_limit_k_min 0
_diffrn_reflns_limit_l_max 20
_diffrn_reflns_limit_l_min -20
_diffrn_reflns_number 5575
_diffrn_reflns_reduction_process
;
 ?
;
_diffrn_reflns_theta_max 79.30
_diffrn_reflns_theta_min 1.50
_diffrn_standards_decay_% 1.0
_diffrn_standards_interval_count 150
_diffrn_standards_number 3
_exptl_absorpt_coefficient_mu 0.51
_exptl_absorpt_correction_T_max 1.0000
_exptl_absorpt_correction_T_min 0.9268
_exptl_absorpt_correction_type \y-scan
_exptl_crystal_colour colorless
_exptl_crystal_density_diffrn 1.176
_exptl_crystal_description prismatic
_exptl_crystal_F_000 664
_exptl_crystal_size_max 0.50
_exptl_crystal_size_mid 0.30
_exptl_crystal_size_min 0.20
_refine_diff_density_max 0.29
_refine_diff_density_min -0.27
_refine_ls_abs_structure_details
;
 ?
;
_refine_ls_extinction_method none
_refine_ls_goodness_of_fit_all 2.26
_refine_ls_goodness_of_fit_obs 2.26
_refine_ls_hydrogen_treatment refall
_refine_ls_matrix_type full
_refine_ls_number_constraints 0
_refine_ls_number_parameters 301
_refine_ls_number_reflns 3710
_refine_ls_number_restraints 0
_refine_ls_R_factor_all 0.0603
_refine_ls_R_factor_obs 0.0603
_refine_ls_shift/esd_max 0.00
_refine_ls_structure_factor_coef Fsqd
_refine_ls_weighting_details w=1/\s^2^(F^2^~obs~)
_refine_ls_weighting_scheme calc
_refine_ls_wR_factor_all 0.1022
_refine_ls_wR_factor_obs 0.1022
_reflns_number_observed 3710
_reflns_number_total 3710
_reflns_observed_criterion 'I > 0\s(I)'
_cod_data_source_file bk1166.cif
_cod_data_source_block global
_cod_depositor_comments
;
The following automatic conversions were performed:
'_symmetry_cell_setting' value 'Monoclinic' changed to 'monoclinic'
according to '/home/saulius/struct/CIF-dictionaries/cif_core.dic'
dictionary named 'cif_core.dic' version 2.4.1 from 2010-06-29.

Automatic conversion script
Id: cif_fix_enum 1527 2010-12-29 10:47:43Z saulius 

The following automatic conversions were performed:

'_symmetry_cell_setting' value 'Monoclinic' changed to 'monoclinic'
according to /home/saulius/struct/CIF-dictionaries/cif_core.dic
dictionary named 'cif_core.dic' version 2.4.1 from 2010-06-29.

Automatic conversion script
Id: cif_fix_values 1715 2011-07-08 13:25:40Z adriana 

The following automatic conversions were performed:

'_refine_ls_weighting_scheme' value 'w=1/\s^2^(F^2^~obs~)' was
changed to 'calc'. New tag '_refine_ls_weighting_details' was
created. The value of the new tag was set to 'w=1/\s^2^(F^2^~obs~)'.

Automatic conversion script
Id: cif_fix_values 3143 2015-03-26 13:38:13Z robertas 
;
_cod_original_sg_symbol_H-M 'P 21/n'
_cod_original_formula_sum ' C23 H21 N'
_cod_database_code 2004837

loop_
_symmetry_equiv_pos_as_xyz
x,y,z
1/2+x,1/2-y,1/2+z
-x,-y,-z
1/2-x,1/2+y,1/2-z

loop_
_atom_site_aniso_label
_atom_site_aniso_U_11
_atom_site_aniso_U_22
_atom_site_aniso_U_33
_atom_site_aniso_U_12
_atom_site_aniso_U_13
_atom_site_aniso_U_23
N2 0.0630(10) 0.0340(10) 0.0500(10) 0.0030(10) 0.0030(10) 0.0034(8)
C1 0.057(2) 0.0330(10) 0.0510(10) -0.0050(10) 0.0020(10) -0.0030(10)
C3 0.0460(10) 0.0400(10) 0.0410(10) 0.0070(10) 0.0040(10) 0.0040(10)
C4 0.0420(10) 0.0350(10) 0.0350(10) -0.0030(10) -0.0026(9) -0.0011(9)
C4a 0.0440(10) 0.0300(10) 0.0310(10) -0.0040(10) 0.0001(9) -0.0006(8)
C5 0.073(2) 0.0310(10) 0.0450(10) -0.0060(10) -0.0200(10) 0.0000(10)
C6 0.088(2) 0.0360(10) 0.0530(10) 0.0050(10) -0.0230(10) 0.0040(10)
C7 0.063(2) 0.056(2) 0.0490(10) 0.0020(10) -0.0160(10) -0.0010(10)
C8 0.0560(10) 0.0430(10) 0.0450(10) -0.0130(10) -0.0060(10) -0.0070(10)
C8a 0.0450(10) 0.0330(10) 0.0340(10) -0.0050(10) 0.0030(10) -0.0022(8)
C9 0.0410(10) 0.0410(10) 0.0360(10) -0.0050(10) -0.0040(10) -0.0010(10)
C10 0.0410(10) 0.0390(10) 0.0310(10) -0.0030(10) -0.0074(9) -0.0021(9)
C11 0.059(2) 0.0410(10) 0.0420(10) 0.0010(10) -0.0060(10) 0.0050(10)
C12 0.059(2) 0.056(2) 0.0530(10) 0.0160(10) -0.0020(10) 0.0000(10)
C13 0.054(2) 0.074(2) 0.0490(10) 0.0050(10) -0.0020(10) -0.0010(10)
C14 0.055(2) 0.057(2) 0.0490(10) 0.0000(10) 0.0040(10) 0.0070(10)
C15 0.0530(10) 0.0400(10) 0.0430(10) 0.0060(10) -0.0030(10) 0.0030(10)
C16 0.048(2) 0.069(2) 0.0530(10) -0.0100(10) 0.0020(10) -0.0030(10)
C17 0.0450(10) 0.082(2) 0.0540(10) -0.0080(10) 0.0150(10) -0.0070(10)
C18 0.068(2) 0.098(3) 0.083(2) 0.015(2) 0.028(2) -0.015(2)
C19 0.106(3) 0.113(3) 0.119(3) 0.018(3) 0.045(3) -0.030(3)
C20 0.116(3) 0.146(4) 0.101(3) -0.015(3) 0.044(3) -0.063(3)
C21 0.098(3) 0.154(4) 0.057(2) -0.015(3) 0.019(2) -0.025(3)
C22 0.067(2) 0.103(3) 0.054(2) -0.010(2) 0.0180(10) -0.006(2)

loop_
_atom_site_label
_atom_site_occupancy
_atom_site_fract_x
_atom_site_fract_y
_atom_site_fract_z
_atom_site_U_iso_or_equiv
_atom_site_thermal_displace_type
N2 1.000 .20880(10) .2527(2) .06050(10) .0490(6) Uani
C1 1.000 .1529(2) .2797(3) -.01440(10) .0470(8) Uani
C3 1.000 .25070(10) .3888(3) .09070(10) .0423(6) Uani
C4 1.000 .25300(10) .5831(3) .05910(10) .0375(6) Uani
C4a 1.000 .17440(10) .6188(3) -.00060(10) .0350(6) Uani
C5 1.000 .1490(2) .7959(3) -.02330(10) .0503(8) Uani
C6 1.000 .0786(2) .8259(3) -.07990(10) .0597(8) Uani
C7 1.000 .0311(2) .6804(3) -0.11400(10) .0565(10) Uani
C8 1.000 .0562(2) .5058(3) -.09210(10) .0482(6) Uani
C8a 1.000 .12760(10) .4737(3) -.03580(10) .0373(6) Uani
C9 1.000 .25670(10) .7169(3) .13370(10) .0395(6) Uani
C10 1.000 .17470(10) .7262(3) .18590(10) .0372(6) Uani
C11 1.000 .1229(2) .8825(3) .18690(10) .0476(8) Uani
C12 1.000 .0505(2) .8944(4) .23770(10) .0561(10) Uani
C13 1.000 .0292(2) .7493(4) .28780(10) .0591(10) Uani
C14 1.000 .0808(2) .5939(3) .28690(10) .0536(10) Uani
C15 1.000 .1532(2) .5829(3) .23660(10) .0455(6) Uani
C16 1.000 .3436(2) .6059(4) .0142(2) .0567(10) Uani
C17 1.000 .3549(2) .4750(4) -.0559(2) .0600(8) Uani
C18 1.000 .3960(2) .3070(5) -.0418(2) .0823(14) Uani
C19 1.000 .3999(3) .1785(6) -0.1039(3) .1115(17) Uani
C20 1.000 .3675(3) .2204(7) -0.1824(3) .1199(19) Uani
C21 1.000 .3282(3) .3867(7) -0.1980(2) .1026(18) Uani
C22 1.000 .3222(2) .5133(5) -0.1350(2) .0742(14) Uani
H1A 1.000 .0950(10) .211(3) -.0050(10) .064(7) Uiso
H1B 1.000 .187(2) .224(3) -.0600(10) .100(10) Uiso
H3 1.000 .2930(10) .363(3) .1410(10) .065(7) Uiso
H5 1.000 .1800(10) .902(3) .0010(10) .064(7) Uiso
H6 1.000 .0610(10) .950(3) -.0960(10) .061(7) Uiso
H7 1.000 -.0250(10) .699(3) -0.1510(10) .060(7) Uiso
H8 1.000 .0260(10) .411(3) -0.1160(10) .056(7) Uiso
H9A 1.000 .3100(10) .681(2) .1710(10) .043(6) Uiso
H9B 1.000 .2700(10) .843(3) .1130(10) .053(6) Uiso
H11 1.000 .1380(10) .980(3) .1530(10) .055(7) Uiso
H12 1.000 .0150(10) 1.013(3) .2420(10) .071(7) Uiso
H13 1.000 -.0180(10) .763(3) .3230(10) .067(8) Uiso
H14 1.000 .0680(10) .483(3) .3230(10) .074(8) Uiso
H15 1.000 .1870(10) .476(3) .2360(10) .054(7) Uiso
H16A 1.000 .3940(10) .584(3) .0550(10) .068(7) Uiso
H16B 1.000 .3500(10) .738(3) -.0090(10) .062(7) Uiso
H18 1.000 .421(2) .278(4) .016(2) .150(10) Uiso
H19 1.000 .435(2) .058(5) -.089(2) .150(10) Uiso
H20 1.000 .368(2) .132(4) -0.226(2) .120(10) Uiso
H21 1.000 .305(2) .423(4) -0.255(2) .110(10) Uiso
H22 1.000 .2890(10) .632(3) -0.1430(10) .063(8) Uiso

loop_
_atom_type_symbol
_atom_type_description
_atom_type_scat_dispersion_real
_atom_type_scat_dispersion_imag
_atom_type_scat_source
C C 0.017 0.009 International_Tables_Vol_IV_Table_2.3.1
H H 0.000 0.000 International_Tables_Vol_IV_Table_2.3.1
N N 0.029 0.018 International_Tables_Vol_IV_Table_2.3.1

loop_
_geom_angle_atom_site_label_1
_geom_angle_atom_site_label_2
_geom_angle_atom_site_label_3
_geom_angle
_geom_angle_publ_flag
C1 N2 C3 118.2(2) yes
N2 C1 C8a 116.7(2) yes
N2 C3 C4 128.9(2) yes
C3 C4 C4a 110.6(2) yes
C3 C4 C9 109.3(2) no
C3 C4 C16 106.8(2) no
C4a C4 C9 112.9(2) no
C4a C4 C16 110.2(2) no
C9 C4 C16 106.8(2) yes
C4 C4a C5 121.6(2) yes
C4 C4a C8a 119.8(2) yes
C5 C4a C8a 118.6(2) yes
C4a C5 C6 120.8(2) yes
C5 C6 C7 120.3(2) yes
C6 C7 C8 119.0(2) yes
C7 C8 C8a 121.2(2) yes
C1 C8a C4a 120.9(2) yes
C1 C8a C8 119.2(2) yes
C4a C8a C8 120.0(2) yes
C4 C9 C10 117.3(2) yes
C9 C10 C11 120.5(2) no
C9 C10 C15 120.7(2) no
C11 C10 C15 118.7(2) no
C10 C11 C12 120.6(2) no
C11 C12 C13 120.2(3) no
C12 C13 C14 119.2(2) no
C13 C14 C15 120.4(2) no
C10 C15 C14 120.9(2) no
C4 C16 C17 114.1(2) yes
C16 C17 C18 120.3(3) no
C16 C17 C22 121.7(3) no
C18 C17 C22 118.0(3) no
C17 C18 C19 121.0(3) no
C18 C19 C20 119.8(4) no
C19 C20 C21 120.0(4) no
C20 C21 C22 120.0(4) no
C17 C22 C21 121.1(3) no
N2 C1 H1A 105.6(9) no
N2 C1 H1B 105.6(14) no
C8a C1 H1A 107.1(12) no
C8a C1 H1B 110.2(12) no
H1A C1 H1B 111.7(18) no
N2 C3 H3 116.1(12) no
C4 C3 H3 114.8(12) no
C4a C5 H5 120.9(11) no
C6 C5 H5 118.3(11) no
C5 C6 H6 120.8(10) no
C7 C6 H6 118.8(10) no
C6 C7 H7 121.8(12) no
C8 C7 H7 119.0(13) no
C7 C8 H8 118.5(12) no
C8a C8 H8 120.2(12) no
C4 C9 H9A 107.5(9) no
C4 C9 H9B 108.7(10) no
C10 C9 H9A 108.1(9) no
C10 C9 H9B 108.6(9) no
H9A C9 H9B 106.0(12) no
C10 C11 H11 118.5(11) no
C12 C11 H11 120.9(11) no
C11 C12 H12 120.8(10) no
C13 C12 H12 118.8(10) no
C12 C13 H13 118.4(13) no
C14 C13 H13 122.3(13) no
C13 C14 H14 122.2(10) no
C15 C14 H14 117.4(10) no
C10 C15 H15 119.6(11) no
C14 C15 H15 119.5(11) no
C4 C16 H16A 108.5(9) no
C4 C16 H16B 111.0(9) no
C17 C16 H16A 107.1(11) no
C17 C16 H16B 107.7(10) no
H16A C16 H16B 108.1(15) no
C17 C18 H18 118.6(17) no
C19 C18 H18 120.3(17) no
C18 C19 H19 116.2(18) no
C20 C19 H19 123.6(18) no
C19 C20 H20 121.1(19) no
C21 C20 H20 118.7(19) no
C20 C21 H21 122.1(17) no
C22 C21 H21 117.9(17) no
C17 C22 H22 116.6(10) no
C21 C22 H22 122.0(10) no

loop_
_geom_bond_atom_site_label_1
_geom_bond_atom_site_label_2
_geom_bond_distance
_geom_bond_publ_flag
N2 C1 1.454(3) yes
N2 C3 1.262(2) yes
C1 C8a 1.504(3) yes
C3 C4 1.510(3) yes
C4 C4a 1.509(2) yes
C4 C9 1.552(3) yes
C4 C16 1.567(3) yes
C4a C5 1.394(3) yes
C4a C8a 1.379(3) yes
C5 C6 1.380(3) yes
C6 C7 1.380(3) yes
C7 C8 1.372(3) yes
C8 C8a 1.391(3) yes
C9 C10 1.514(2) yes
C10 C11 1.379(3) no
C10 C15 1.376(3) no
C11 C12 1.385(4) no
C12 C13 1.380(4) no
C13 C14 1.372(4) no
C14 C15 1.379(4) no
C16 C17 1.498(4) yes
C17 C18 1.387(5) no
C17 C22 1.378(5) no
C18 C19 1.378(6) no
C19 C20 1.374(7) no
C20 C21 1.368(7) no
C21 C22 1.382(5) no
C1 H1A 1.015(17) no
C1 H1B 1.00(2) no
C3 H3 1.025(16) no
C5 H5 0.98(2) no
C6 H6 0.98(2) no
C7 H7 1.016(16) no
C8 H8 0.90(2) no
C9 H9A 1.011(15) no
C9 H9B 1.00(2) no
C11 H11 0.93(2) no
C12 H12 1.02(2) no
C13 H13 0.928(16) no
C14 H14 1.02(2) no
C15 H15 0.93(2) no
C16 H16A 0.991(16) no
C16 H16B 1.04(2) no
C18 H18 1.01(3) no
C19 H19 1.05(4) no
C20 H20 0.96(3) no
C21 H21 1.01(3) no
C22 H22 1.00(2) no

loop_
_geom_torsion_atom_site_label_1
_geom_torsion_atom_site_label_2
_geom_torsion_atom_site_label_3
_geom_torsion_atom_site_label_4
_geom_torsion
_geom_torsion_publ_flag
C3 N2 C1 C8a -17.6(3) yes
C1 N2 C3 C4 -1.0(3) yes
N2 C1 C8a C4a 17.5(3) yes
N2 C1 C8a C8 -162.69(19) no
N2 C3 C4 C4a 18.7(2) yes
N2 C3 C4 C9 143.61(17) no
N2 C3 C4 C16 -101.2(2) no
C3 C4 C4a C5 164.63(17) no
C3 C4 C4a C8a -17.3(2) yes
C9 C4 C4a C5 41.8(2) no
C9 C4 C4a C8a -140.06(16) no
C16 C4 C4a C5 -77.6(2) no
C16 C4 C4a C8a 100.6(2) no
C3 C4 C9 C10 -67.0(2) yes
C4a C4 C9 C10 56.5(2) yes
C16 C4 C9 C10 177.81(18) no
C3 C4 C16 C17 58.4(3) yes
C4a C4 C16 C17 -61.7(3) yes
C9 C4 C16 C17 175.3(2) no
C4 C4a C5 C6 178.04(19) no
C8a C4a C5 C6 -0.1(4) no
C4 C4a C8a C1 1.0(2) yes
C4 C4a C8a C8 -178.75(16) no
C5 C4a C8a C1 179.19(17) no
C5 C4a C8a C8 -0.6(3) no
C4a C5 C6 C7 1.1(3) no
C5 C6 C7 C8 -1.4(3) no
C6 C7 C8 C8a 0.7(3) no
C7 C8 C8a C1 -179.5(2) no
C7 C8 C8a C4a 0.3(3) no
C4 C9 C10 C11 -112.8(2) yes
C4 C9 C10 C15 70.7(2) yes
C9 C10 C11 C12 -176.81(19) no
C15 C10 C11 C12 -0.3(3) no
C9 C10 C15 C14 177.21(19) no
C11 C10 C15 C14 0.7(3) no
C10 C11 C12 C13 -0.2(3) no
C11 C12 C13 C14 0.3(4) no
C12 C13 C14 C15 0.1(3) no
C13 C14 C15 C10 -0.6(3) no
C4 C16 C17 C18 -90.5(3) yes
C4 C16 C17 C22 87.0(3) yes
C16 C17 C18 C19 174.2(3) no
C22 C17 C18 C19 -3.3(5) no
C16 C17 C22 C21 -176.0(3) no
C18 C17 C22 C21 1.5(5) no
C17 C18 C19 C20 3.9(6) no
C18 C19 C20 C21 -2.6(7) no
C19 C20 C21 C22 0.9(7) no
C20 C21 C22 C17 -0.3(6) no

loop_
_cod_related_entry_id
_cod_related_entry_database
_cod_related_entry_code
1 ChemSpider 21138393
